data_7702800
loop_
_publ_author_name
'Matsukawa, Shoji'
'Kuwata, Shigeki'
'Ishii, Youichi'
'Hidai, Masanobu'

_publ_section_title
;
 Coordination behaviour of (diaryl disulfide)-bridged dinuclear
 thiairidaindan cores: ligand substitution by isocyanides, CO, hydrazines
 and hydroxylamine, and related reactions
;
_journal_issue 13
_journal_name_full 'Journal of the Chemical Society, Dalton Transactions'
_journal_page_first 2737
_journal_paper_doi 10.1039/b201591a
_journal_year 2002
_chemical_formula_moiety 'C72 H68 Cl2 Ir2 N2 P2 S2 '
_chemical_formula_sum 'C72 H68 Cl2 Ir2 N2 P2 S2'
_chemical_formula_weight 1542.76
_space_group_IT_number 15
_space_group_name_Hall '-C 2yc'
_space_group_name_H-M_alt 'C 1 2/c 1'
_symmetry_cell_setting monoclinic
_symmetry_Int_Tables_number 15
_symmetry_space_group_name_H-M 'C 1 2/c 1'
_cell_angle_alpha 90
_cell_angle_beta 113.610(7)
_cell_angle_gamma 90
_cell_formula_units_Z 4
_cell_length_a 21.610(2)
_cell_length_b 14.329(8)
_cell_length_c 22.434(2)
_cell_measurement_reflns_used 25
_cell_measurement_temperature 296.2
_cell_measurement_theta_max 20.0
_cell_measurement_theta_min 19.8
_cell_volume 6365(4)
_computing_cell_refinement 'MSC/AFC Diffractometer Control'
_computing_data_collection 'MSC/AFC Diffractometer Control'
_computing_data_reduction 'teXsan Ver. 1.11'
_computing_publication_material 'teXsan Ver. 1.11'
_computing_structure_refinement 'teXsan Ver. 1.10'
_computing_structure_solution DirectMethod
_diffrn_measured_fraction_theta_full 0.9989
_diffrn_measured_fraction_theta_max 0.9989
_diffrn_measurement_device_type 'Rigaku AFC7R'
_diffrn_measurement_method \w-2\q
_diffrn_radiation_type 'Mo K\a'
_diffrn_radiation_wavelength 0.7107
_diffrn_reflns_av_R_equivalents 0.019
_diffrn_reflns_limit_h_max 28
_diffrn_reflns_limit_h_min 0
_diffrn_reflns_limit_k_max 18
_diffrn_reflns_limit_k_min 0
_diffrn_reflns_limit_l_max 26
_diffrn_reflns_limit_l_min -29
_diffrn_reflns_number 7501
_diffrn_reflns_theta_full 27.50
_diffrn_reflns_theta_max 27.50
_diffrn_standards_decay_% 1.16
_diffrn_standards_interval_count 150
_diffrn_standards_number 3
_exptl_absorpt_coefficient_mu 4.432
_exptl_absorpt_correction_T_max 1.000
_exptl_absorpt_correction_T_min 0.817
_exptl_absorpt_correction_type psi-scan
_exptl_absorpt_process_details '(North, Phillips & Mathews, 1968)'
_exptl_crystal_colour yellow
_exptl_crystal_density_diffrn 1.610
_exptl_crystal_density_method 'not measured'
_exptl_crystal_description prismatic
_exptl_crystal_size_max 0.700
_exptl_crystal_size_mid 0.200
_exptl_crystal_size_min 0.200
_refine_diff_density_max 0.86
_refine_diff_density_min -0.90
_refine_ls_extinction_coef 0.00012(3)
_refine_ls_extinction_method 'Zachariasen(1967) type 2 Gaussian isotropic'
_refine_ls_goodness_of_fit_ref 1.242
_refine_ls_hydrogen_treatment noref
_refine_ls_number_parameters 371
_refine_ls_number_reflns 4900
_refine_ls_R_factor_gt 0.0340
_refine_ls_shift/su_max 0.0006
_refine_ls_structure_factor_coef F
_refine_ls_weighting_details 'w = 1/[\s^2^(Fo) + 0.00010|Fo|^2^]'
_refine_ls_weighting_scheme calc
_refine_ls_wR_factor_ref 0.0345
_reflns_number_gt 4900
_reflns_number_total 7310
_cod_data_source_file b201591a.txt
_cod_data_source_block Ir2(m-MesSSMes)+XyNC_CH2Cl
_cod_original_cell_volume 6365(3)
_cod_original_formula_sum 'C72 H68 Cl2 Ir2 N2 P2 S2 '
_cod_database_code 7702800
_reflns_threshold_criterion F^2^>3.0\s(F^2^)

loop_
_symmetry_equiv_pos_as_xyz
x,y,z
-x,y,1/2-z
-x,-y,-z
x,-y,1/2+z
1/2+x,1/2+y,z
1/2-x,1/2+y,1/2-z
1/2-x,1/2-y,-z
1/2+x,1/2-y,1/2+z

loop_
_atom_site_label
_atom_site_type_symbol
_atom_site_fract_x
_atom_site_fract_y
_atom_site_fract_z
_atom_site_U_iso_or_equiv
_atom_site_adp_type
_atom_site_occupancy
_atom_site_calc_flag
Ir(1) Ir 0.08873(1) 0.01057(2) 0.26629(1) 0.03223(6) Uani 1.00 d
Cl(1) Cl 0.14585(9) 0.0269(2) 0.19404(9) 0.0694(6) Uani 1.00 d
S(1) S 0.02237(7) 0.0165(1) 0.32597(7) 0.0374(4) Uani 1.00 d
P(1) P 0.19171(7) 0.0009(1) 0.35520(7) 0.0371(4) Uani 1.00 d
N(1) N 0.0771(3) -0.2061(4) 0.2452(3) 0.052(2) Uani 1.00 d
C(1) C 0.0421(3) 0.1320(5) 0.3585(3) 0.048(2) Uani 1.00 d
C(2) C 0.0735(4) 0.1910(5) 0.3306(4) 0.055(2) Uani 1.00 d
C(3) C 0.0909(5) 0.2806(5) 0.3571(5) 0.087(3) Uani 1.00 d
C(4) C 0.0781(6) 0.3075(7) 0.4108(6) 0.118(5) Uani 1.00 d
C(5) C 0.0487(5) 0.2476(9) 0.4368(6) 0.111(4) Uani 1.00 d
C(6) C 0.0295(4) 0.1586(6) 0.4119(4) 0.071(3) Uani 1.00 d
C(7) C 0.0905(3) 0.1563(4) 0.2757(3) 0.046(2) Uani 1.00 d
C(8) C 0.1019(7) 0.4047(7) 0.4407(6) 0.188(6) Uani 1.00 d
C(9) C -0.0005(5) 0.0949(9) 0.4456(4) 0.117(4) Uani 1.00 d
C(10) C 0.2410(3) 0.1089(4) 0.3734(3) 0.038(2) Uani 1.00 d
C(11) C 0.2402(5) 0.1746(7) 0.4165(5) 0.104(4) Uani 1.00 d
C(12) C 0.2750(6) 0.2565(7) 0.4238(6) 0.130(5) Uani 1.00 d
C(13) C 0.3135(4) 0.2742(6) 0.3917(5) 0.078(3) Uani 1.00 d
C(14) C 0.3141(5) 0.2123(7) 0.3479(5) 0.089(4) Uani 1.00 d
C(15) C 0.2787(5) 0.1278(6) 0.3389(5) 0.079(3) Uani 1.00 d
C(16) C 0.2558(3) -0.0799(4) 0.3515(3) 0.042(2) Uani 1.00 d
C(17) C 0.3169(4) -0.0869(6) 0.4051(4) 0.070(3) Uani 1.00 d
C(18) C 0.3673(4) -0.1442(6) 0.4063(4) 0.077(3) Uani 1.00 d
C(19) C 0.3594(4) -0.1966(6) 0.3530(5) 0.072(3) Uani 1.00 d
C(20) C 0.3010(5) -0.1913(7) 0.2984(4) 0.083(3) Uani 1.00 d
C(21) C 0.2485(4) -0.1322(6) 0.2984(4) 0.061(2) Uani 1.00 d
C(22) C 0.1853(3) -0.0390(5) 0.4300(3) 0.044(2) Uani 1.00 d
C(23) C 0.1769(8) 0.0127(7) 0.4740(5) 0.150(6) Uani 1.00 d
C(24) C 0.1725(8) -0.0221(8) 0.5295(6) 0.161(6) Uani 1.00 d
C(25) C 0.1754(4) -0.1090(7) 0.5416(4) 0.071(3) Uani 1.00 d
C(26) C 0.1791(8) -0.1634(8) 0.4981(6) 0.154(6) Uani 1.00 d
C(27) C 0.1850(8) -0.1281(7) 0.4417(5) 0.165(6) Uani 1.00 d
C(28) C 0.0816(3) -0.1269(4) 0.2534(3) 0.043(2) Uani 1.00 d
C(29) C 0.0672(4) -0.2991(5) 0.2235(5) 0.063(3) Uani 1.00 d
C(30) C 0.0250(6) -0.3137(7) 0.1574(5) 0.096(4) Uani 1.00 d
C(31) C 0.0192(7) -0.4063(9) 0.1377(7) 0.140(6) Uani 1.00 d
C(32) C 0.0511(9) -0.4771(8) 0.1786(9) 0.145(7) Uani 1.00 d
C(33) C 0.0914(7) -0.4602(7) 0.2417(8) 0.128(5) Uani 1.00 d
C(34) C 0.1003(5) -0.3689(6) 0.2656(6) 0.086(4) Uani 1.00 d
C(35) C -0.0046(6) -0.2336(9) 0.1132(5) 0.122(5) Uani 1.00 d
C(36) C 0.1466(6) -0.3495(7) 0.3341(6) 0.123(5) Uani 1.00 d
H(1) H 0.1115 0.3234 0.3383 0.1046 Uiso 1.00 calc
H(2) H 0.0406 0.2666 0.4736 0.1333 Uiso 1.00 calc
H(3) H 0.1345 0.1776 0.2829 0.0547 Uiso 1.00 calc
H(4) H 0.0588 0.1819 0.2363 0.0547 Uiso 1.00 calc
H(5) H 0.1340 0.3979 0.4843 0.2256 Uiso 1.00 calc
H(6) H 0.1221 0.4367 0.4160 0.2256 Uiso 1.00 calc
H(7) H 0.0643 0.4394 0.4403 0.2256 Uiso 1.00 calc
H(8) H -0.0409 0.1216 0.4452 0.1409 Uiso 1.00 calc
H(9) H -0.0104 0.0365 0.4238 0.1409 Uiso 1.00 calc
H(10) H 0.0307 0.0860 0.4893 0.1409 Uiso 1.00 calc
H(11) H 0.2150 0.1636 0.4421 0.1249 Uiso 1.00 calc
H(12) H 0.2714 0.3023 0.4529 0.1564 Uiso 1.00 calc
H(13) H 0.3398 0.3295 0.3997 0.0942 Uiso 1.00 calc
H(14) H 0.3390 0.2254 0.3223 0.1067 Uiso 1.00 calc
H(15) H 0.2812 0.0835 0.3084 0.0942 Uiso 1.00 calc
H(16) H 0.3236 -0.0500 0.4424 0.0843 Uiso 1.00 calc
H(17) H 0.4081 -0.1478 0.4442 0.0925 Uiso 1.00 calc
H(18) H 0.3946 -0.2369 0.3540 0.0869 Uiso 1.00 calc
H(19) H 0.2957 -0.2267 0.2609 0.0991 Uiso 1.00 calc
H(20) H 0.2074 -0.1290 0.2607 0.0729 Uiso 1.00 calc
H(21) H 0.1738 0.0783 0.4675 0.1804 Uiso 1.00 calc
H(22) H 0.1671 0.0203 0.5596 0.1938 Uiso 1.00 calc
H(23) H 0.1748 -0.1324 0.5810 0.0847 Uiso 1.00 calc
H(24) H 0.1779 -0.2289 0.5037 0.1848 Uiso 1.00 calc
H(25) H 0.1890 -0.1710 0.4112 0.1975 Uiso 1.00 calc
H(26) H -0.0084 -0.4207 0.0936 0.1679 Uiso 1.00 calc
H(27) H 0.0451 -0.5394 0.1628 0.1739 Uiso 1.00 calc
H(28) H 0.1137 -0.5104 0.2697 0.1530 Uiso 1.00 calc
H(29) H 0.0306 -0.1950 0.1120 0.1467 Uiso 1.00 calc
H(30) H -0.0309 -0.2561 0.0707 0.1467 Uiso 1.00 calc
H(31) H -0.0324 -0.1984 0.1286 0.1467 Uiso 1.00 calc
H(32) H 0.1661 -0.4063 0.3551 0.1470 Uiso 1.00 calc
H(33) H 0.1814 -0.3083 0.3347 0.1470 Uiso 1.00 calc
H(34) H 0.1221 -0.3214 0.3562 0.1470 Uiso 1.00 calc

loop_
_atom_site_aniso_label
_atom_site_aniso_U_11
_atom_site_aniso_U_22
_atom_site_aniso_U_33
_atom_site_aniso_U_12
_atom_site_aniso_U_13
_atom_site_aniso_U_23
Ir(1) 0.0289(1) 0.0345(1) 0.0342(1) 0.0005(1) 0.01358(8) 0.0005(1)
Cl(1) 0.0470(10) 0.118(2) 0.053(1) 0.010(1) 0.0300(9) 0.019(1)
S(1) 0.0331(7) 0.0446(9) 0.0349(7) 0.0011(7) 0.0142(6) -0.0015(7)
P(1) 0.0310(7) 0.0415(9) 0.0375(8) 0.0028(7) 0.0125(6) 0.0010(8)
N(1) 0.043(4) 0.047(3) 0.069(4) 0.001(3) 0.025(3) -0.010(3)
C(1) 0.035(4) 0.056(4) 0.044(4) 0.008(3) 0.006(3) -0.020(3)
C(2) 0.050(4) 0.039(4) 0.055(5) 0.004(3) -0.001(4) -0.006(3)
C(3) 0.089(7) 0.038(4) 0.095(7) 0.003(4) -0.005(6) -0.004(5)
C(4) 0.11(1) 0.071(7) 0.094(9) 0.046(6) -0.037(7) -0.050(7)
C(5) 0.056(6) 0.14(1) 0.087(9) 0.049(7) -0.023(5) -0.067(8)
C(6) 0.034(4) 0.104(7) 0.063(5) 0.014(4) 0.008(4) -0.037(5)
C(7) 0.034(3) 0.045(4) 0.044(4) -0.003(3) 0.001(3) 0.010(3)
C(8) 0.19(1) 0.079(8) 0.17(1) 0.050(8) -0.06(1) -0.081(8)
C(9) 0.070(6) 0.23(1) 0.069(6) -0.027(7) 0.042(5) -0.079(8)
C(10) 0.024(3) 0.045(4) 0.044(4) 0.001(2) 0.011(3) 0.000(3)
C(11) 0.141(9) 0.095(7) 0.121(9) -0.064(7) 0.098(8) -0.060(6)
C(12) 0.19(1) 0.090(8) 0.17(1) -0.080(8) 0.13(1) -0.080(8)
C(13) 0.069(6) 0.066(6) 0.096(7) -0.030(5) 0.028(5) -0.013(5)
C(14) 0.096(7) 0.077(6) 0.123(9) -0.032(5) 0.074(7) -0.008(6)
C(15) 0.104(7) 0.065(5) 0.097(7) -0.022(5) 0.072(6) -0.017(5)
C(16) 0.038(4) 0.036(3) 0.052(4) 0.005(3) 0.017(3) 0.003(3)
C(17) 0.055(5) 0.067(5) 0.071(6) 0.022(4) 0.007(4) -0.010(4)
C(18) 0.053(5) 0.079(6) 0.083(7) 0.018(4) 0.009(5) 0.007(5)
C(19) 0.054(5) 0.076(6) 0.092(7) 0.026(4) 0.035(5) 0.011(5)
C(20) 0.078(6) 0.098(7) 0.080(7) 0.028(5) 0.040(6) -0.015(5)
C(21) 0.046(4) 0.083(6) 0.055(5) 0.019(4) 0.022(4) -0.004(4)
C(22) 0.037(3) 0.055(4) 0.034(3) 0.002(3) 0.008(3) 0.008(3)
C(23) 0.34(2) 0.067(7) 0.112(8) 0.013(9) 0.16(1) 0.009(6)
C(24) 0.35(2) 0.080(8) 0.120(10) 0.01(1) 0.17(1) 0.003(7)
C(25) 0.074(6) 0.086(7) 0.059(5) 0.000(5) 0.034(5) 0.019(5)
C(26) 0.31(2) 0.083(8) 0.102(9) -0.060(10) 0.12(1) 0.001(7)
C(27) 0.37(2) 0.073(7) 0.107(9) -0.083(10) 0.15(1) -0.033(6)
C(28) 0.040(4) 0.042(4) 0.050(5) 0.005(3) 0.019(4) 0.003(3)
C(29) 0.062(5) 0.043(4) 0.102(7) -0.008(4) 0.050(5) -0.017(4)
C(30) 0.109(9) 0.088(7) 0.102(8) -0.034(6) 0.053(7) -0.051(6)
C(31) 0.17(1) 0.102(9) 0.16(1) -0.037(9) 0.07(1) -0.084(9)
C(32) 0.19(2) 0.059(7) 0.21(2) -0.012(9) 0.11(1) -0.052(10)
C(33) 0.15(1) 0.053(6) 0.19(1) 0.006(7) 0.08(1) -0.024(8)
C(34) 0.071(6) 0.060(6) 0.129(9) 0.003(5) 0.043(6) -0.011(6)
C(35) 0.15(1) 0.113(10) 0.091(9) -0.024(9) 0.037(8) -0.021(7)
C(36) 0.120(10) 0.061(6) 0.15(1) 0.018(6) 0.022(8) 0.035(7)

loop_
_atom_type_symbol
_atom_type_description
_atom_type_scat_dispersion_real
_atom_type_scat_dispersion_imag
_atom_type_scat_source
C C 0.003 0.002
;International Tables for Crystallography
(1992, Vol. C, Tables 4.2.6.8 and 6.1.1.1)
;
H H 0.000 0.000
;International Tables for Crystallography
(1992, Vol. C, Table 6.1.1.2)
;
Cl Cl 0.148 0.159
;International Tables for Crystallography
(1992, Vol. C, Tables 4.2.6.8 and 6.1.1.1)
;
Ir Ir -1.444 7.990
;International Tables for Crystallography
(1992, Vol. C, Tables 4.2.6.8 and 6.1.1.1)
;
N N 0.006 0.003
;International Tables for Crystallography
(1992, Vol. C, Tables 4.2.6.8 and 6.1.1.1)
;
P P 0.102 0.094
;International Tables for Crystallography
(1992, Vol. C, Tables 4.2.6.8 and 6.1.1.1)
;
S S 0.125 0.123
;International Tables for Crystallography
(1992, Vol. C, Tables 4.2.6.8 and 6.1.1.1)
;

loop_
_geom_angle_atom_site_label_1
_geom_angle_atom_site_label_2
_geom_angle_atom_site_label_3
_geom_angle
_geom_angle_site_symmetry_1
_geom_angle_site_symmetry_3
_geom_angle_publ_flag
Cl(1) Ir(1) S(1) 170.03(6) . . yes
Cl(1) Ir(1) S(1) 91.20(5) . 2_555 yes
Cl(1) Ir(1) P(1) 90.62(6) . . yes
Cl(1) Ir(1) C(7) 88.7(2) . . yes
Cl(1) Ir(1) C(28) 91.7(2) . . yes
S(1) Ir(1) S(1) 82.19(5) . 2_555 yes
S(1) Ir(1) P(1) 96.17(5) . . yes
S(1) Ir(1) C(7) 84.0(2) . . yes
S(1) Ir(1) C(28) 95.2(2) . . yes
S(1) Ir(1) P(1) 177.78(5) 2_555 . yes
S(1) Ir(1) C(7) 91.3(2) 2_555 . yes
S(1) Ir(1) C(28) 85.4(2) 2_555 . yes
P(1) Ir(1) C(7) 90.0(2) . . yes
P(1) Ir(1) C(28) 93.3(2) . . yes
C(7) Ir(1) C(28) 176.7(2) . . yes
Ir(1) S(1) Ir(1) 97.66(5) . 2_555 yes
Ir(1) S(1) C(1) 99.7(2) . . yes
Ir(1) S(1) C(1) 111.5(2) 2_555 . yes
Ir(1) P(1) C(10) 114.4(2) . . yes
Ir(1) P(1) C(16) 118.7(2) . . yes
Ir(1) P(1) C(22) 114.1(2) . . yes
C(10) P(1) C(16) 99.3(3) . . yes
C(10) P(1) C(22) 108.1(3) . . yes
C(16) P(1) C(22) 100.4(3) . . yes
C(28) N(1) C(29) 169.9(8) . . yes
S(1) C(1) C(2) 117.4(5) . . yes
S(1) C(1) C(6) 120.7(7) . . yes
C(2) C(1) C(6) 121.8(7) . . yes
C(1) C(2) C(3) 117.7(8) . . yes
C(1) C(2) C(7) 119.6(6) . . yes
C(3) C(2) C(7) 122.6(8) . . yes
C(2) C(3) C(4) 120.5(10) . . yes
C(3) C(4) C(5) 119(1) . . yes
C(3) C(4) C(8) 118(1) . . yes
C(5) C(4) C(8) 121(1) . . yes
C(4) C(5) C(6) 122(1) . . yes
C(1) C(6) C(5) 118.1(10) . . yes
C(1) C(6) C(9) 123.2(8) . . yes
C(5) C(6) C(9) 118.7(9) . . yes
Ir(1) C(7) C(2) 114.3(4) . . yes
P(1) C(10) C(11) 125.1(6) . . yes
P(1) C(10) C(15) 118.0(5) . . yes
C(11) C(10) C(15) 116.7(7) . . yes
C(10) C(11) C(12) 121.3(8) . . yes
C(11) C(12) C(13) 122.2(9) . . yes
C(12) C(13) C(14) 118.0(8) . . yes
C(13) C(14) C(15) 121.1(8) . . yes
C(10) C(15) C(14) 120.4(8) . . yes
P(1) C(16) C(17) 118.6(5) . . yes
P(1) C(16) C(21) 124.2(5) . . yes
C(17) C(16) C(21) 117.1(6) . . yes
C(16) C(17) C(18) 122.5(8) . . yes
C(17) C(18) C(19) 119.9(8) . . yes
C(18) C(19) C(20) 120.3(7) . . yes
C(19) C(20) C(21) 119.1(8) . . yes
C(16) C(21) C(20) 121.1(7) . . yes
P(1) C(22) C(23) 127.0(6) . . yes
P(1) C(22) C(27) 119.9(6) . . yes
C(23) C(22) C(27) 113.0(8) . . yes
C(22) C(23) C(24) 124.1(9) . . yes
C(23) C(24) C(25) 122.1(10) . . yes
C(24) C(25) C(26) 116.6(9) . . yes
C(25) C(26) C(27) 121(1) . . yes
C(22) C(27) C(26) 122.6(10) . . yes
Ir(1) C(28) N(1) 179.2(6) . . yes
N(1) C(29) C(30) 116.7(8) . . yes
N(1) C(29) C(34) 119.3(8) . . yes
C(30) C(29) C(34) 123.9(9) . . yes
C(29) C(30) C(31) 114(1) . . yes
C(29) C(30) C(35) 120.8(9) . . yes
C(31) C(30) C(35) 124(1) . . yes
C(30) C(31) C(32) 122(1) . . yes
C(31) C(32) C(33) 120(1) . . yes
C(32) C(33) C(34) 120(1) . . yes
C(29) C(34) C(33) 117(1) . . yes
C(29) C(34) C(36) 121.8(8) . . yes
C(33) C(34) C(36) 120(1) . . yes

loop_
_geom_bond_atom_site_label_1
_geom_bond_atom_site_label_2
_geom_bond_distance
_geom_bond_site_symmetry_2
_geom_bond_publ_flag
Ir(1) Cl(1) 2.410(2) . yes
Ir(1) S(1) 2.323(1) . yes
Ir(1) S(1) 2.465(1) 2_555 yes
Ir(1) P(1) 2.323(2) . yes
Ir(1) C(7) 2.097(6) . yes
Ir(1) C(28) 1.987(6) . yes
S(1) C(1) 1.790(7) . yes
P(1) C(10) 1.830(6) . yes
P(1) C(16) 1.832(6) . yes
P(1) C(22) 1.830(6) . yes
N(1) C(28) 1.149(8) . yes
N(1) C(29) 1.405(8) . yes
C(1) C(2) 1.380(10) . yes
C(1) C(6) 1.385(9) . yes
C(2) C(3) 1.402(10) . yes
C(2) C(7) 1.503(10) . yes
C(3) C(4) 1.39(2) . yes
C(4) C(5) 1.33(2) . yes
C(4) C(8) 1.54(1) . yes
C(5) C(6) 1.39(1) . yes
C(6) C(9) 1.49(1) . yes
C(10) C(11) 1.354(10) . yes
C(10) C(15) 1.359(9) . yes
C(11) C(12) 1.37(1) . yes
C(12) C(13) 1.33(1) . yes
C(13) C(14) 1.33(1) . yes
C(14) C(15) 1.40(1) . yes
C(16) C(17) 1.389(9) . yes
C(16) C(21) 1.362(9) . yes
C(17) C(18) 1.36(1) . yes
C(18) C(19) 1.36(1) . yes
C(19) C(20) 1.36(1) . yes
C(20) C(21) 1.416(10) . yes
C(22) C(23) 1.30(1) . yes
C(22) C(27) 1.30(1) . yes
C(23) C(24) 1.38(1) . yes
C(24) C(25) 1.27(1) . yes
C(25) C(26) 1.28(1) . yes
C(26) C(27) 1.41(1) . yes
C(29) C(30) 1.41(1) . yes
C(29) C(34) 1.37(1) . yes
C(30) C(31) 1.39(1) . yes
C(30) C(35) 1.48(1) . yes
C(31) C(32) 1.36(2) . yes
C(32) C(33) 1.35(2) . yes
C(33) C(34) 1.40(1) . yes
C(34) C(36) 1.49(1) . yes

loop_
_geom_contact_atom_site_label_1
_geom_contact_atom_site_label_2
_geom_contact_distance
_geom_contact_site_symmetry_2
C(14) C(20) 3.51(1) 6_555
C(14) C(29) 3.53(1) 6_555
C(14) C(30) 3.54(1) 6_555

loop_
_geom_torsion_atom_site_label_1
_geom_torsion_atom_site_label_2
_geom_torsion_atom_site_label_3
_geom_torsion_atom_site_label_4
_geom_torsion
_geom_torsion_site_symmetry_2
_geom_torsion_site_symmetry_3
_geom_torsion_site_symmetry_4
_geom_torsion_publ_flag
Ir(1) S(1) Ir(1) Cl(1) -176.77(8) . 2_555 2_555 yes
Ir(1) S(1) Ir(1) S(1) -4.25(8) . 2_555 2_555 yes
Ir(1) S(1) Ir(1) P(1) 38(1) . 2_555 2_555 yes
Ir(1) S(1) Ir(1) C(7) -88.0(2) . 2_555 2_555 yes
Ir(1) S(1) Ir(1) C(28) 91.7(2) . 2_555 2_555 yes
Ir(1) S(1) C(1) C(2) 14.9(6) . . . yes
Ir(1) S(1) C(1) C(6) -161.5(5) . . . yes
Ir(1) S(1) Ir(1) Cl(1) 52.8(4) 2_555 2_555 2_555 yes
Ir(1) S(1) Ir(1) S(1) 4.01(8) 2_555 2_555 . yes
Ir(1) S(1) Ir(1) P(1) -174.48(6) 2_555 2_555 2_555 yes
Ir(1) S(1) Ir(1) C(7) 96.1(2) 2_555 2_555 2_555 yes
Ir(1) S(1) Ir(1) C(28) -80.6(2) 2_555 2_555 2_555 yes
Ir(1) S(1) C(1) C(2) -87.4(5) 2_555 2_555 2_555 yes
Ir(1) S(1) C(1) C(6) 96.2(6) 2_555 2_555 2_555 yes
Ir(1) P(1) C(10) C(11) 94.0(8) . . . yes
Ir(1) P(1) C(10) C(15) -82.3(6) . . . yes
Ir(1) P(1) C(16) C(17) -178.9(5) . . . yes
Ir(1) P(1) C(16) C(21) 3.3(7) . . . yes
Ir(1) P(1) C(22) C(23) -89(1) . . . yes
Ir(1) P(1) C(22) C(27) 86.3(10) . . . yes
Ir(1) C(7) C(2) C(1) -16.6(8) . . . yes
Ir(1) C(7) C(2) C(3) 160.6(6) . . . yes
Ir(1) C(28) N(1) C(29) 11(47) . . . yes
Cl(1) Ir(1) S(1) C(1) -60.7(4) . . . yes
Cl(1) Ir(1) S(1) C(1) -73.2(3) . 2_555 2_555 yes
Cl(1) Ir(1) P(1) C(10) 67.7(2) . . . yes
Cl(1) Ir(1) P(1) C(16) -49.1(2) . . . yes
Cl(1) Ir(1) P(1) C(22) -167.2(3) . . . yes
Cl(1) Ir(1) C(7) C(2) -166.7(5) . . . yes
Cl(1) Ir(1) C(28) N(1) -60(44) . . . yes
S(1) Ir(1) S(1) Ir(1) -4.25(8) . 2_555 2_555 yes
S(1) Ir(1) S(1) C(1) 99.4(3) . 2_555 2_555 yes
S(1) Ir(1) P(1) C(10) -105.0(2) . . . yes
S(1) Ir(1) P(1) C(16) 138.2(2) . . . yes
S(1) Ir(1) P(1) C(22) 20.1(3) . . . yes
S(1) Ir(1) C(7) C(2) 20.1(4) . . . yes
S(1) Ir(1) C(28) N(1) 112(44) . . . yes
S(1) Ir(1) S(1) Ir(1) 4.01(8) 2_555 2_555 . yes
S(1) Ir(1) S(1) C(1) -109.5(2) 2_555 2_555 2_555 yes
S(1) Ir(1) P(1) C(10) -147(1) 2_555 2_555 2_555 yes
S(1) Ir(1) P(1) C(16) 95(1) 2_555 2_555 2_555 yes
S(1) Ir(1) P(1) C(22) -22(1) 2_555 2_555 2_555 yes
S(1) Ir(1) C(7) C(2) 102.1(5) 2_555 2_555 2_555 yes
S(1) Ir(1) C(28) N(1) 30(44) 2_555 2_555 2_555 yes
S(1) C(1) C(2) C(3) -178.1(5) . . . yes
S(1) C(1) C(2) C(7) -0.9(9) . . . yes
S(1) C(1) C(6) C(5) 177.1(6) . . . yes
S(1) C(1) C(6) C(9) 0(1) . . . yes
P(1) Ir(1) S(1) C(1) 72.0(2) . . . yes
P(1) Ir(1) S(1) C(1) 141(1) . 2_555 2_555 yes
P(1) Ir(1) C(7) C(2) -76.1(5) . . . yes
P(1) Ir(1) C(28) N(1) -151(44) . . . yes
P(1) C(10) C(11) C(12) -175.3(10) . . . yes
P(1) C(10) C(15) C(14) 176.0(8) . . . yes
P(1) C(16) C(17) C(18) -179.4(7) . . . yes
P(1) C(16) C(21) C(20) 178.2(7) . . . yes
P(1) C(22) C(23) C(24) -179(1) . . . yes
P(1) C(22) C(27) C(26) -178(1) . . . yes
N(1) C(28) Ir(1) C(7) 36(46) . . . yes
N(1) C(29) C(30) C(31) 177.4(9) . . . yes
N(1) C(29) C(30) C(35) 2(1) . . . yes
N(1) C(29) C(34) C(33) -177.5(9) . . . yes
N(1) C(29) C(34) C(36) 0(1) . . . yes
C(1) S(1) Ir(1) C(7) -17.3(3) . . . yes
C(1) S(1) Ir(1) C(28) 165.9(3) . . . yes
C(1) S(1) Ir(1) C(7) 15.6(3) . 2_555 2_555 yes
C(1) S(1) Ir(1) C(28) -164.7(3) . 2_555 2_555 yes
C(1) C(2) C(3) C(4) 1(1) . . . yes
C(1) C(6) C(5) C(4) 0(1) . . . yes
C(2) C(1) C(6) C(5) 0(1) . . . yes
C(2) C(1) C(6) C(9) -176.2(8) . . . yes
C(2) C(3) C(4) C(5) 0(1) . . . yes
C(2) C(3) C(4) C(8) 176.4(8) . . . yes
C(2) C(7) Ir(1) C(28) 96(4) . . . yes
C(3) C(2) C(1) C(6) -1(1) . . . yes
C(3) C(4) C(5) C(6) 0(1) . . . yes
C(4) C(3) C(2) C(7) -175.6(8) . . . yes
C(4) C(5) C(6) C(9) 177(1) . . . yes
C(6) C(1) C(2) C(7) 175.5(6) . . . yes
C(6) C(5) C(4) C(8) -177.4(8) . . . yes
C(7) Ir(1) P(1) C(10) -21.0(3) . . . yes
C(7) Ir(1) P(1) C(16) -137.8(3) . . . yes
C(7) Ir(1) P(1) C(22) 104.1(3) . . . yes
C(10) P(1) Ir(1) C(28) 159.4(3) . . . yes
C(10) P(1) C(16) C(17) 56.6(7) . . . yes
C(10) P(1) C(16) C(21) -121.3(6) . . . yes
C(10) P(1) C(22) C(23) 38(1) . . . yes
C(10) P(1) C(22) C(27) -145.3(10) . . . yes
C(10) C(11) C(12) C(13) -3(2) . . . yes
C(10) C(15) C(14) C(13) 2(1) . . . yes
C(11) C(10) P(1) C(16) -138.5(8) . . . yes
C(11) C(10) P(1) C(22) -34.2(9) . . . yes
C(11) C(10) C(15) C(14) 0(1) . . . yes
C(11) C(12) C(13) C(14) 4(2) . . . yes
C(12) C(11) C(10) C(15) 1(1) . . . yes
C(12) C(13) C(14) C(15) -4(1) . . . yes
C(15) C(10) P(1) C(16) 45.2(7) . . . yes
C(15) C(10) P(1) C(22) 149.5(6) . . . yes
C(16) P(1) Ir(1) C(28) 42.6(3) . . . yes
C(16) P(1) C(22) C(23) 142(1) . . . yes
C(16) P(1) C(22) C(27) -41.8(10) . . . yes
C(16) C(17) C(18) C(19) 1(1) . . . yes
C(16) C(21) C(20) C(19) 1(1) . . . yes
C(17) C(16) P(1) C(22) -53.9(7) . . . yes
C(17) C(16) C(21) C(20) 0(1) . . . yes
C(17) C(18) C(19) C(20) 0(1) . . . yes
C(18) C(17) C(16) C(21) -1(1) . . . yes
C(18) C(19) C(20) C(21) -1(1) . . . yes
C(21) C(16) P(1) C(22) 128.3(7) . . . yes
C(22) P(1) Ir(1) C(28) -75.5(3) . . . yes
C(22) C(23) C(24) C(25) 0(2) . . . yes
C(22) C(27) C(26) C(25) -1(2) . . . yes
C(23) C(22) C(27) C(26) -2(2) . . . yes
C(23) C(24) C(25) C(26) -3(2) . . . yes
C(24) C(23) C(22) C(27) 3(2) . . . yes
C(24) C(25) C(26) C(27) 4(2) . . . yes
C(28) N(1) C(29) C(30) -17(4) . . . yes
C(28) N(1) C(29) C(34) 160(3) . . . yes
C(29) C(30) C(31) C(32) 0(1) . . . yes
C(29) C(34) C(33) C(32) 0(1) . . . yes
C(30) C(29) C(34) C(33) 0(1) . . . yes
C(30) C(29) C(34) C(36) 177.2(10) . . . yes
C(30) C(31) C(32) C(33) 0(2) . . . yes
C(31) C(30) C(29) C(34) 0(1) . . . yes
C(31) C(32) C(33) C(34) 0(2) . . . yes
C(32) C(31) C(30) C(35) 174(1) . . . yes
C(32) C(33) C(34) C(36) -177(1) . . . yes
C(34) C(29) C(30) C(35) -174.8(10) . . . yes
C(34) C(29) C(30) C(35) -174.8(10) . . . yes
